data_7104489
loop_
_publ_author_name
'Nieto, Sonia'
'P\'erez, Julio'
'Riera, Luc\'ia'
'Riera, V\'ictor'
'Miguel, Daniel'

_publ_section_title
;
 Metal complexes with two different hydrogen-bond donor ligands as
 anion hosts.
;
_journal_issue 22
_journal_name_full 'Chemical communications (Cambridge, England)'
_journal_page_first 3279
_journal_page_last 3281
_journal_paper_doi 10.1039/b823460d
_journal_volume 34
_journal_year 2009
_chemical_formula_sum 'C18.88 H24 Cl0.25 N7 O6 Re'
_chemical_formula_weight 640.01
_chemical_name_systematic
;
?
;
_space_group_IT_number 14
_symmetry_cell_setting monoclinic
_symmetry_space_group_name_Hall '-P 2ybc'
_symmetry_space_group_name_H-M 'P 1 21/c 1'
_atom_sites_solution_hydrogens geom
_atom_sites_solution_primary direct
_atom_sites_solution_secondary difmap
_audit_creation_method SHELXL-97
_cell_angle_alpha 90.00
_cell_angle_beta 108.678(2)
_cell_angle_gamma 90.00
_cell_formula_units_Z 8
_cell_length_a 17.1425(2)
_cell_length_b 18.6344(3)
_cell_length_c 19.2945(3)
_cell_measurement_reflns_used 12678
_cell_measurement_temperature 150(2)
_cell_measurement_theta_max 73.5472
_cell_measurement_theta_min 2.7142
_cell_volume 5838.83(15)
_computing_structure_refinement 'SHELXL-97 (Sheldrick, 1997)'
_diffrn_ambient_temperature 150(2)
_diffrn_detector_area_resol_mean 8.2640
_diffrn_measured_fraction_theta_full 0.952
_diffrn_measured_fraction_theta_max 0.952
_diffrn_radiation_monochromator mirror
_diffrn_radiation_source 'Nova (Cu) X-ray Source'
_diffrn_radiation_type CuK\a
_diffrn_radiation_wavelength 1.54184
_diffrn_reflns_av_R_equivalents 0.0331
_diffrn_reflns_av_sigmaI/netI 0.0320
_diffrn_reflns_limit_h_max 21
_diffrn_reflns_limit_h_min -21
_diffrn_reflns_limit_k_max 23
_diffrn_reflns_limit_k_min -23
_diffrn_reflns_limit_l_max 24
_diffrn_reflns_limit_l_min -24
_diffrn_reflns_number 29294
_diffrn_reflns_theta_full 73.82
_diffrn_reflns_theta_max 73.82
_diffrn_reflns_theta_min 2.72
_exptl_absorpt_coefficient_mu 8.486
_exptl_absorpt_correction_T_max 0.636
_exptl_absorpt_correction_T_min 0.474
_exptl_absorpt_correction_type multi-scan
_exptl_absorpt_process_details
;
CrysAlis RED, Oxford Diffraction Ltd.,
Version 1.171.32.15 (release 10-01-2008 CrysAlis171 .NET)
(compiled Jan 10 2008,16:37:18)
Empirical absorption correction using spherical harmonics,
implemented in SCALE3 ABSPACK scaling algorithm.
;
_exptl_crystal_colour colorless
_exptl_crystal_density_diffrn 1.428
_exptl_crystal_density_method 'not measured'
_exptl_crystal_description prism
_exptl_crystal_F_000 2452
_exptl_crystal_size_max 0.10
_exptl_crystal_size_mid 0.06
_exptl_crystal_size_min 0.04
_refine_diff_density_max 1.791
_refine_diff_density_min -2.494
_refine_diff_density_rms 0.177
_refine_ls_extinction_method none
_refine_ls_goodness_of_fit_ref 1.152
_refine_ls_hydrogen_treatment constr
_refine_ls_matrix_type full
_refine_ls_number_parameters 608
_refine_ls_number_reflns 11272
_refine_ls_number_restraints 5
_refine_ls_restrained_S_all 1.151
_refine_ls_R_factor_all 0.0945
_refine_ls_R_factor_gt 0.0773
_refine_ls_shift/su_max 0.001
_refine_ls_shift/su_mean 0.000
_refine_ls_structure_factor_coef Fsqd
_refine_ls_weighting_details 'calc w=1/[\s^2^(Fo^2^)+(0.0728P)^2^+65.3035P] where P=(Fo^2^+2Fc^2^)/3'
_refine_ls_weighting_scheme calc
_refine_ls_wR_factor_gt 0.2106
_refine_ls_wR_factor_ref 0.2221
_reflns_number_gt 8936
_reflns_number_total 11272
_reflns_threshold_expression >2sigma(I)
_cod_data_source_file b823460d.txt
_cod_data_source_block Compound_2NO3_(lr296x)
_cod_depositor_comments
;
The following automatic conversions were performed:
'_refine_ls_hydrogen_treatment' value 'CONSTR' changed to 'constr'
according to '/home/saulius/struct/CIF-dictionaries/cif_core.dic'
dictionary named 'cif_core.dic' version 2.4.1 from 2010-06-29.

Automatic conversion script
Id: cif_fix_enum 1527 2010-12-29 10:47:43Z saulius 
;
_cod_original_sg_symbol_H-M P21/c
_cod_database_code 7104489

loop_
_symmetry_equiv_pos_as_xyz
'x, y, z'
'-x, y+1/2, -z+1/2'
'-x, -y, -z'
'x, -y-1/2, z-1/2'

loop_
_atom_site_label
_atom_site_type_symbol
_atom_site_fract_x
_atom_site_fract_y
_atom_site_fract_z
_atom_site_U_iso_or_equiv
_atom_site_adp_type
_atom_site_occupancy
_atom_site_symmetry_multiplicity
_atom_site_calc_flag
_atom_site_refinement_flags
_atom_site_disorder_assembly
_atom_site_disorder_group
C92 C 0.079(2) -0.121(3) -0.012(3) 0.18(2) Uiso 0.50 1 d PD . .
H92A H 0.0952 -0.0830 -0.0372 0.269 Uiso 0.50 1 calc PR . .
H92B H 0.0724 -0.1646 -0.0396 0.269 Uiso 0.50 1 calc PR . .
H92C H 0.1203 -0.1281 0.0351 0.269 Uiso 0.50 1 calc PR . .
C93 C -0.001(2) -0.10251(9) 0.000(2) 0.101(10) Uiso 0.50 1 d PD . .
H93A H 0.0043 -0.1078 0.0510 0.122 Uiso 0.50 1 calc PR . .
H93B H -0.0434 -0.1357 -0.0279 0.122 Uiso 0.50 1 calc PR . .
C94 C -0.028(2) -0.0274(6) -0.024(2) 0.41(8) Uiso 0.50 1 d PD . .
H94A H -0.0280 -0.0206 -0.0740 0.491 Uiso 0.50 1 calc PR . .
H94B H -0.0835 -0.0201 -0.0233 0.491 Uiso 0.50 1 calc PR . .
Re1 Re 0.02939(4) 0.02845(4) 0.73379(3) 0.0673(2) Uani 1 1 d . . .
Re2 Re 0.52849(3) 0.92165(3) 0.72384(3) 0.05937(19) Uani 1 1 d . . .
O1 O -0.0237(10) -0.0928(8) 0.8131(6) 0.126(6) Uani 1 1 d . . .
O2 O -0.0643(8) 0.1262(8) 0.8077(6) 0.107(4) Uani 1 1 d . . .
O3 O 0.1852(6) 0.0377(6) 0.8674(5) 0.084(3) Uani 1 1 d . . .
O4 O 0.3878(10) 0.9235(11) 0.5791(8) 0.181(9) Uani 1 1 d . . .
O5 O 0.4259(7) 0.8062(7) 0.7654(9) 0.120(5) Uani 1 1 d . . .
O6 O 0.4341(7) 1.0265(7) 0.7912(6) 0.103(4) Uani 1 1 d . . .
O7 O 0.9502(7) 0.7935(7) 0.6881(5) 0.102(4) Uani 1 1 d . . .
O8 O 0.9110(10) 0.7819(8) 0.5706(5) 0.141(6) Uani 1 1 d . . .
O9 O 0.8731(6) 0.7048(5) 0.6352(4) 0.069(2) Uani 1 1 d . . .
O10 O 0.5618(6) 0.6859(5) 0.7951(5) 0.075(2) Uani 1 1 d . . .
O11 O 0.6915(6) 0.6739(6) 0.8488(7) 0.091(3) Uani 1 1 d . . .
O12 O 0.6087(7) 0.5990(5) 0.8735(5) 0.078(3) Uani 1 1 d . . .
N1 N 0.0634(5) 0.1180(6) 0.6739(5) 0.057(2) Uani 1 1 d . . .
N2 N 0.1010(6) 0.1758(6) 0.7128(5) 0.058(2) Uani 1 1 d . . .
H011 H 0.1106 0.1807 0.7591 0.070 Uiso 1 1 calc R . .
N3 N 0.0975(7) -0.0443(7) 0.6817(6) 0.071(3) Uani 1 1 d . . .
N4 N 0.0725(11) -0.1100(9) 0.6611(8) 0.117(6) Uani 1 1 d . . .
H026 H 0.0266 -0.1274 0.6624 0.141 Uiso 1 1 calc R . .
N5 N -0.0838(7) 0.0221(9) 0.6383(6) 0.084(4) Uani 1 1 d . . .
N6 N -0.2170(10) -0.1046(12) 0.5116(7) 0.147(8) Uani 1 1 d . . .
H03A H -0.2605 -0.1034 0.4739 0.177 Uiso 1 1 calc R . .
H03B H -0.1944 -0.1451 0.5279 0.177 Uiso 1 1 calc R . .
N7 N 0.5910(6) 0.8471(5) 0.6694(5) 0.054(2) Uani 1 1 d . . .
N8 N 0.6131(6) 0.7800(5) 0.6927(5) 0.054(2) Uani 1 1 d . . .
H008 H 0.6079 0.7629 0.7324 0.064 Uiso 1 1 calc R . .
N9 N 0.6010(8) 1.0055(6) 0.6963(7) 0.076(3) Uani 1 1 d . . .
N10 N 0.5614(9) 1.0678(6) 0.6629(7) 0.084(4) Uani 1 1 d . . .
H035 H 0.5095 1.0755 0.6530 0.101 Uiso 1 1 calc R . .
N11 N 0.6291(6) 0.9168(6) 0.8302(5) 0.062(3) Uani 1 1 d . . .
N12 N 0.7461(8) 0.7865(8) 0.9636(6) 0.094(4) Uani 1 1 d . . .
H03G H 0.7835 0.7861 1.0058 0.113 Uiso 1 1 calc R . .
H03H H 0.7261 0.7468 0.9426 0.113 Uiso 1 1 calc R . .
N13 N 0.9121(8) 0.7582(8) 0.6315(6) 0.087(4) Uani 1 1 d . . .
N14 N 0.6194(7) 0.6534(6) 0.8383(6) 0.065(3) Uani 1 1 d . . .
C1 C -0.0030(11) -0.0519(10) 0.7829(8) 0.090(5) Uani 1 1 d . . .
C2 C -0.0283(9) 0.0921(13) 0.7800(7) 0.101(7) Uani 1 1 d . . .
C3 C 0.1263(9) 0.0356(8) 0.8167(7) 0.070(4) Uani 1 1 d . . .
C4 C 0.4422(12) 0.9262(11) 0.6347(9) 0.106(6) Uani 1 1 d . . .
C5 C 0.4675(9) 0.8492(8) 0.7499(9) 0.078(4) Uani 1 1 d . . .
C6 C 0.4719(8) 0.9875(7) 0.7681(7) 0.063(3) Uani 1 1 d . . .
C11 C 0.0612(8) 0.1320(8) 0.6055(6) 0.067(4) Uani 1 1 d . . .
C12 C 0.0958(8) 0.1966(8) 0.6010(7) 0.071(4) Uani 1 1 d . . .
H022 H 0.1010 0.2178 0.5590 0.086 Uiso 1 1 calc R . .
C13 C 0.1216(6) 0.2246(7) 0.6707(6) 0.055(3) Uani 1 1 d . . .
C14 C 0.0292(10) 0.0786(10) 0.5442(8) 0.091(5) Uani 1 1 d . . .
H04A H 0.0742 0.0510 0.5389 0.137 Uiso 1 1 calc R . .
H04B H 0.0024 0.1037 0.4995 0.137 Uiso 1 1 calc R . .
H04C H -0.0095 0.0471 0.5553 0.137 Uiso 1 1 calc R . .
C15 C 0.1644(8) 0.2924(7) 0.6995(7) 0.066(3) Uani 1 1 d . . .
H02A H 0.1545 0.3047 0.7443 0.099 Uiso 1 1 calc R . .
H02B H 0.1440 0.3300 0.6644 0.099 Uiso 1 1 calc R . .
H02C H 0.2225 0.2866 0.7087 0.099 Uiso 1 1 calc R . .
C21 C 0.1261(16) -0.1461(12) 0.6383(13) 0.133(9) Uani 1 1 d . . .
C22 C 0.1915(13) -0.1030(10) 0.6453(11) 0.114(7) Uani 1 1 d . . .
H061 H 0.2394 -0.1141 0.6348 0.136 Uiso 1 1 calc R . .
C23 C 0.1712(9) -0.0369(10) 0.6722(8) 0.088(5) Uani 1 1 d . . .
C24 C 0.1122(17) -0.2201(12) 0.6124(19) 0.196(15) Uani 1 1 d . . .
H07A H 0.0913 -0.2475 0.6447 0.294 Uiso 1 1 calc R . .
H07B H 0.1633 -0.2406 0.6115 0.294 Uiso 1 1 calc R . .
H07C H 0.0731 -0.2209 0.5640 0.294 Uiso 1 1 calc R . .
C25 C 0.2234(9) 0.0279(9) 0.6894(11) 0.096(5) Uani 1 1 d . . .
H05A H 0.1991 0.0648 0.6544 0.144 Uiso 1 1 calc R . .
H05B H 0.2772 0.0166 0.6872 0.144 Uiso 1 1 calc R . .
H05C H 0.2278 0.0443 0.7376 0.144 Uiso 1 1 calc R . .
C34 C -0.1220(10) 0.0853(14) 0.6113(9) 0.107(7) Uani 1 1 d . . .
H50 H -0.1013 0.1287 0.6334 0.129 Uiso 1 1 calc R . .
C35 C -0.1931(11) 0.0834(17) 0.5496(11) 0.142(10) Uani 1 1 d . . .
H053 H -0.2207 0.1256 0.5304 0.170 Uiso 1 1 calc R . .
C36 C -0.2211(11) 0.0179(17) 0.5179(10) 0.114(8) Uani 1 1 d . . .
H041 H -0.2674 0.0170 0.4763 0.136 Uiso 1 1 calc R . .
C37 C -0.1848(11) -0.0443(15) 0.5445(10) 0.106(7) Uani 1 1 d . . .
C38 C -0.1145(9) -0.0405(10) 0.6068(7) 0.082(5) Uani 1 1 d . . .
H034 H -0.0883 -0.0829 0.6270 0.099 Uiso 1 1 calc R . .
C41 C 0.6444(7) 0.7417(6) 0.6479(7) 0.057(3) Uani 1 1 d . . .
C42 C 0.6432(9) 0.7888(8) 0.5924(7) 0.073(4) Uani 1 1 d . . .
H42 H 0.6614 0.7795 0.5528 0.088 Uiso 1 1 calc R . .
C43 C 0.6096(10) 0.8523(8) 0.6069(8) 0.077(4) Uani 1 1 d . . .
C44 C 0.6745(9) 0.6660(7) 0.6642(9) 0.077(4) Uani 1 1 d . . .
H03D H 0.7002 0.6604 0.7160 0.116 Uiso 1 1 calc R . .
H03E H 0.7138 0.6557 0.6396 0.116 Uiso 1 1 calc R . .
H03F H 0.6289 0.6336 0.6475 0.116 Uiso 1 1 calc R . .
C45 C 0.5964(15) 0.9186(10) 0.5598(9) 0.124(8) Uani 1 1 d . . .
H05D H 0.5403 0.9340 0.5481 0.185 Uiso 1 1 calc R . .
H05E H 0.6083 0.9080 0.5156 0.185 Uiso 1 1 calc R . .
H05F H 0.6324 0.9561 0.5859 0.185 Uiso 1 1 calc R . .
C51 C 0.6134(15) 1.1140(10) 0.6480(12) 0.122(8) Uani 1 1 d . . .
C52 C 0.6875(15) 1.0832(10) 0.6733(14) 0.132(9) Uani 1 1 d . . .
H056 H 0.7358 1.1033 0.6700 0.158 Uiso 1 1 calc R . .
C53 C 0.6831(11) 1.0177(10) 0.7048(11) 0.101(6) Uani 1 1 d . . .
C54 C 0.5799(17) 1.1813(11) 0.6068(14) 0.162(12) Uani 1 1 d . . .
H04D H 0.5415 1.1692 0.5599 0.242 Uiso 1 1 calc R . .
H04E H 0.6243 1.2089 0.6002 0.242 Uiso 1 1 calc R . .
H04F H 0.5524 1.2090 0.6340 0.242 Uiso 1 1 calc R . .
C55 C 0.7486(11) 0.9626(10) 0.7365(12) 0.110(6) Uani 1 1 d . . .
H06A H 0.7761 0.9515 0.7016 0.165 Uiso 1 1 calc R . .
H06B H 0.7239 0.9199 0.7480 0.165 Uiso 1 1 calc R . .
H06C H 0.7878 0.9813 0.7803 0.165 Uiso 1 1 calc R . .
C61 C 0.6610(10) 0.9780(9) 0.8651(9) 0.089(5) Uani 1 1 d . . .
H048 H 0.6426 1.0220 0.8432 0.107 Uiso 1 1 calc R . .
C62 C 0.7195(13) 0.9759(12) 0.9316(11) 0.122(7) Uani 1 1 d . . .
H046 H 0.7388 1.0187 0.9559 0.146 Uiso 1 1 calc R . .
C63 C 0.7515(5) 0.9113(5) 0.9644(4) 0.124(8) Uani 1 1 d . . .
H52 H 0.7941 0.9104 1.0087 0.148 Uiso 1 1 calc R . .
C64 C 0.7189(5) 0.8497(5) 0.9302(4) 0.073(4) Uani 1 1 d R . .
C65 C 0.6580(5) 0.8558(5) 0.8642(4) 0.060(3) Uani 1 1 d R . .
H023 H 0.6348 0.8135 0.8410 0.071 Uiso 1 1 d R . .
Cl91 Cl 0.5960(16) 0.2635(15) 0.9199(12) 0.161(11) Uani 0.25 1 d PG . .
Cl92 Cl 0.6849(16) 0.1696(11) 0.8573(18) 0.177(13) Uani 0.25 1 d PG . .
C90 C 0.5950(19) 0.1770(16) 0.883(3) 0.081(17) Uani 0.25 1 d PG . .
H90A H 0.5948 0.1407 0.9187 0.097 Uiso 0.25 1 d PG . .
H90B H 0.5464 0.1706 0.8403 0.097 Uiso 0.25 1 d PG . .

loop_
_atom_site_aniso_label
_atom_site_aniso_U_11
_atom_site_aniso_U_22
_atom_site_aniso_U_33
_atom_site_aniso_U_23
_atom_site_aniso_U_13
_atom_site_aniso_U_12
Re1 0.0633(3) 0.1014(5) 0.0414(3) -0.0144(3) 0.0225(2) -0.0339(3)
Re2 0.0566(3) 0.0696(4) 0.0546(3) 0.0119(3) 0.0216(2) 0.0238(3)
O1 0.181(13) 0.143(11) 0.068(7) -0.028(7) 0.060(8) -0.103(10)
O2 0.102(8) 0.165(12) 0.061(6) -0.024(7) 0.036(6) -0.012(8)
O3 0.085(7) 0.096(7) 0.052(5) -0.007(5) -0.003(5) -0.024(6)
O4 0.147(13) 0.24(2) 0.095(9) -0.023(11) -0.043(9) 0.107(14)
O5 0.080(8) 0.112(10) 0.189(14) 0.025(10) 0.071(9) 0.000(7)
O6 0.100(8) 0.127(10) 0.091(7) 0.012(7) 0.041(6) 0.068(7)
O7 0.115(8) 0.143(10) 0.054(5) -0.029(6) 0.035(5) -0.081(8)
O8 0.221(16) 0.161(12) 0.046(6) -0.010(6) 0.049(8) -0.111(12)
O9 0.073(5) 0.080(6) 0.053(5) -0.005(4) 0.019(4) -0.031(5)
O10 0.066(6) 0.083(6) 0.075(6) 0.007(5) 0.022(5) -0.010(5)
O11 0.067(6) 0.089(7) 0.124(9) 0.026(6) 0.041(6) 0.004(5)
O12 0.101(7) 0.066(6) 0.071(6) 0.001(5) 0.034(5) -0.018(5)
N1 0.040(5) 0.087(7) 0.047(5) -0.004(5) 0.016(4) -0.008(5)
N2 0.056(5) 0.091(7) 0.031(4) -0.005(5) 0.019(4) -0.002(5)
N3 0.062(6) 0.102(9) 0.053(6) -0.015(6) 0.022(5) -0.028(6)
N4 0.140(13) 0.144(14) 0.091(10) -0.063(10) 0.069(10) -0.086(12)
N5 0.057(7) 0.143(12) 0.060(7) -0.020(8) 0.032(6) -0.030(8)
N6 0.131(13) 0.24(2) 0.066(8) -0.033(11) 0.019(8) -0.126(15)
N7 0.054(5) 0.059(6) 0.048(5) 0.004(4) 0.017(4) 0.012(4)
N8 0.055(5) 0.049(5) 0.058(5) 0.007(4) 0.020(4) 0.010(4)
N9 0.091(8) 0.066(7) 0.091(8) 0.032(6) 0.059(7) 0.037(6)
N10 0.123(11) 0.059(7) 0.101(9) 0.023(6) 0.079(9) 0.030(7)
N11 0.056(6) 0.077(7) 0.054(6) -0.001(5) 0.020(4) 0.017(5)
N12 0.083(8) 0.140(12) 0.057(7) 0.036(7) 0.019(6) 0.032(8)
N13 0.096(9) 0.117(10) 0.050(6) -0.010(6) 0.026(6) -0.048(8)
N14 0.065(7) 0.066(7) 0.067(7) -0.002(5) 0.025(5) -0.005(5)
C1 0.100(11) 0.118(13) 0.060(8) -0.024(8) 0.038(8) -0.059(10)
C2 0.070(9) 0.20(2) 0.045(7) -0.019(10) 0.041(7) -0.044(11)
C3 0.077(9) 0.082(9) 0.054(7) -0.013(6) 0.026(7) -0.028(7)
C4 0.109(13) 0.124(15) 0.071(10) 0.012(10) 0.008(9) 0.063(12)
C5 0.069(9) 0.072(9) 0.100(11) 0.020(8) 0.037(8) 0.024(7)
C6 0.074(8) 0.051(6) 0.072(8) 0.012(6) 0.035(7) 0.014(6)
C11 0.060(7) 0.109(11) 0.039(6) -0.017(6) 0.025(5) -0.019(7)
C12 0.063(7) 0.097(10) 0.058(7) 0.000(7) 0.025(6) -0.021(7)
C13 0.038(5) 0.083(8) 0.044(6) -0.005(5) 0.015(4) 0.002(5)
C14 0.095(11) 0.126(14) 0.060(8) -0.022(9) 0.035(8) -0.038(10)
C15 0.060(7) 0.080(9) 0.060(7) 0.007(6) 0.022(6) -0.004(6)
C21 0.17(2) 0.115(16) 0.149(19) -0.072(14) 0.098(17) -0.072(15)
C22 0.125(15) 0.105(13) 0.138(17) -0.051(12) 0.081(14) -0.047(12)
C23 0.070(9) 0.133(15) 0.063(8) -0.016(9) 0.022(7) -0.036(9)
C24 0.19(3) 0.099(16) 0.35(4) -0.09(2) 0.16(3) -0.075(17)
C25 0.061(8) 0.102(13) 0.129(14) -0.028(11) 0.038(9) -0.023(8)
C34 0.062(9) 0.21(2) 0.062(9) -0.027(12) 0.029(7) 0.001(12)
C35 0.064(10) 0.27(3) 0.088(13) -0.027(17) 0.013(9) 0.036(15)
C36 0.052(9) 0.22(3) 0.070(11) -0.034(14) 0.023(8) -0.021(13)
C37 0.061(10) 0.19(2) 0.074(11) -0.030(13) 0.032(8) -0.044(12)
C38 0.071(8) 0.131(13) 0.047(7) -0.016(8) 0.024(6) -0.048(9)
C41 0.055(6) 0.049(6) 0.070(7) 0.000(5) 0.022(6) 0.006(5)
C42 0.085(9) 0.089(10) 0.051(7) -0.002(7) 0.030(7) 0.003(8)
C43 0.093(10) 0.076(9) 0.061(8) -0.004(7) 0.025(7) 0.020(8)
C44 0.087(10) 0.052(7) 0.103(11) -0.005(7) 0.045(9) 0.008(7)
C45 0.22(2) 0.098(13) 0.072(10) 0.035(9) 0.072(13) 0.064(14)
C51 0.18(2) 0.087(12) 0.153(18) 0.040(12) 0.135(18) 0.044(13)
C52 0.18(2) 0.080(12) 0.21(2) 0.020(13) 0.16(2) 0.018(13)
C53 0.088(11) 0.103(13) 0.136(16) 0.017(11) 0.072(11) 0.023(10)
C54 0.24(3) 0.095(14) 0.22(3) 0.069(16) 0.17(3) 0.063(17)
C55 0.088(11) 0.110(14) 0.160(18) 0.014(13) 0.077(13) 0.027(10)
C61 0.090(11) 0.075(10) 0.093(11) -0.022(9) 0.018(9) 0.006(8)
C62 0.111(15) 0.127(17) 0.106(14) -0.056(13) 0.006(12) 0.001(13)
C63 0.087(12) 0.19(2) 0.073(10) -0.033(13) -0.009(9) 0.057(14)
C64 0.067(8) 0.110(11) 0.047(7) 0.002(7) 0.027(6) 0.025(8)
C65 0.054(6) 0.080(8) 0.045(6) 0.006(6) 0.018(5) 0.019(6)
Cl91 0.14(2) 0.22(3) 0.107(16) 0.045(18) 0.020(14) 0.04(2)
Cl92 0.16(2) 0.069(12) 0.27(4) -0.033(17) 0.02(2) -0.006(13)
C90 0.04(2) 0.10(4) 0.09(4) -0.01(3) 0.00(2) 0.00(3)

loop_
_atom_type_symbol
_atom_type_description
_atom_type_scat_dispersion_real
_atom_type_scat_dispersion_imag
_atom_type_scat_source
C C 0.0181 0.0091 'International Tables Vol C Tables 4.2.6.8 and 6.1.1.4'
H H 0.0000 0.0000 'International Tables Vol C Tables 4.2.6.8 and 6.1.1.4'
N N 0.0311 0.0180 'International Tables Vol C Tables 4.2.6.8 and 6.1.1.4'
O O 0.0492 0.0322 'International Tables Vol C Tables 4.2.6.8 and 6.1.1.4'
Re Re -5.2083 5.8923 'International Tables Vol C Tables 4.2.6.8 and 6.1.1.4'
Cl Cl 0.3639 0.7018 'International Tables Vol C Tables 4.2.6.8 and 6.1.1.4'

loop_
_geom_angle_atom_site_label_1
_geom_angle_atom_site_label_2
_geom_angle_atom_site_label_3
_geom_angle
_geom_angle_site_symmetry_1
_geom_angle_site_symmetry_3
_geom_angle_publ_flag
C93 C92 H92A 109.5 . . ?
C93 C92 H92B 109.5 . . ?
H92A C92 H92B 109.5 . . ?
C93 C92 H92C 109.5 . . ?
H92A C92 H92C 109.5 . . ?
H92B C92 H92C 109.5 . . ?
C92 C93 C94 112.1(2) . . ?
C92 C93 H93A 109.2 . . ?
C94 C93 H93A 109.2 . . ?
C92 C93 H93B 109.2 . . ?
C94 C93 H93B 109.2 . . ?
H93A C93 H93B 107.9 . . ?
C94 C94 C93 112.1(2) 3 . ?
C94 C94 H94A 109.2 3 . ?
C93 C94 H94A 109.2 . . ?
C94 C94 H94B 109.2 3 . ?
C93 C94 H94B 109.2 . . ?
H94A C94 H94B 107.9 . . ?
C3 Re1 C2 90.4(6) . . ?
C3 Re1 C1 87.3(6) . . ?
C2 Re1 C1 88.8(8) . . ?
C3 Re1 N5 178.9(6) . . ?
C2 Re1 N5 88.6(6) . . ?
C1 Re1 N5 93.1(6) . . ?
C3 Re1 N1 94.7(5) . . ?
C2 Re1 N1 92.2(6) . . ?
C1 Re1 N1 177.8(5) . . ?
N5 Re1 N1 85.0(4) . . ?
C3 Re1 N3 88.8(5) . . ?
C2 Re1 N3 179.2(5) . . ?
C1 Re1 N3 91.4(6) . . ?
N5 Re1 N3 92.2(4) . . ?
N1 Re1 N3 87.7(4) . . ?
C5 Re2 C4 86.3(9) . . ?
C5 Re2 C6 86.4(6) . . ?
C4 Re2 C6 90.9(7) . . ?
C5 Re2 N9 178.6(6) . . ?
C4 Re2 N9 95.1(8) . . ?
C6 Re2 N9 93.4(5) . . ?
C5 Re2 N7 94.1(5) . . ?
C4 Re2 N7 87.3(6) . . ?
C6 Re2 N7 178.1(5) . . ?
N9 Re2 N7 86.2(4) . . ?
C5 Re2 N11 93.3(6) . . ?
C4 Re2 N11 179.0(6) . . ?
C6 Re2 N11 88.2(5) . . ?
N9 Re2 N11 85.4(5) . . ?
N7 Re2 N11 93.6(3) . . ?
C11 N1 N2 104.5(10) . . ?
C11 N1 Re1 137.4(9) . . ?
N2 N1 Re1 118.1(7) . . ?
C13 N2 N1 112.1(9) . . ?
C13 N2 H011 123.9 . . ?
N1 N2 H011 123.9 . . ?
N4 N3 C23 106.5(14) . . ?
N4 N3 Re1 122.3(9) . . ?
C23 N3 Re1 130.7(11) . . ?
N3 N4 C21 112.4(14) . . ?
N3 N4 H026 123.8 . . ?
C21 N4 H026 123.8 . . ?
C38 N5 C34 120.4(15) . . ?
C38 N5 Re1 122.4(13) . . ?
C34 N5 Re1 117.2(11) . . ?
C37 N6 H03A 120.0 . . ?
C37 N6 H03B 120.0 . . ?
H03A N6 H03B 120.0 . . ?
N8 N7 C43 104.2(10) . . ?
N8 N7 Re2 123.6(7) . . ?
C43 N7 Re2 132.0(9) . . ?
N7 N8 C41 113.8(9) . . ?
N7 N8 H008 123.1 . . ?
C41 N8 H008 123.1 . . ?
C53 N9 N10 104.1(12) . . ?
C53 N9 Re2 137.1(10) . . ?
N10 N9 Re2 118.7(9) . . ?
C51 N10 N9 112.1(14) . . ?
C51 N10 H035 123.9 . . ?
N9 N10 H035 123.9 . . ?
C65 N11 C61 116.8(11) . . ?
C65 N11 Re2 123.3(8) . . ?
C61 N11 Re2 119.8(10) . . ?
C64 N12 H03G 120.0 . . ?
C64 N12 H03H 120.0 . . ?
H03G N12 H03H 120.0 . . ?
O9 N13 O8 120.2(11) . . ?
O9 N13 O7 121.2(11) . . ?
O8 N13 O7 118.4(12) . . ?
O10 N14 O11 119.9(11) . . ?
O10 N14 O12 122.3(11) . . ?
O11 N14 O12 117.8(12) . . ?
O1 C1 Re1 174.3(18) . . ?
O2 C2 Re1 176.4(17) . . ?
O3 C3 Re1 177.9(13) . . ?
O4 C4 Re2 175(2) . . ?
O5 C5 Re2 176.5(12) . . ?
O6 C6 Re2 176.1(13) . . ?
N1 C11 C12 111.3(11) . . ?
N1 C11 C14 122.3(13) . . ?
C12 C11 C14 126.3(12) . . ?
C11 C12 C13 106.5(11) . . ?
C11 C12 H022 126.8 . . ?
C13 C12 H022 126.8 . . ?
N2 C13 C12 105.7(11) . . ?
N2 C13 C15 123.2(10) . . ?
C12 C13 C15 131.1(12) . . ?
C11 C14 H04A 109.5 . . ?
C11 C14 H04B 109.5 . . ?
H04A C14 H04B 109.5 . . ?
C11 C14 H04C 109.5 . . ?
H04A C14 H04C 109.5 . . ?
H04B C14 H04C 109.5 . . ?
C13 C15 H02A 109.5 . . ?
C13 C15 H02B 109.5 . . ?
H02A C15 H02B 109.5 . . ?
C13 C15 H02C 109.5 . . ?
H02A C15 H02C 109.5 . . ?
H02B C15 H02C 109.5 . . ?
N4 C21 C22 107.9(17) . . ?
N4 C21 C24 122.8(19) . . ?
C22 C21 C24 129(2) . . ?
C21 C22 C23 104.9(17) . . ?
C21 C22 H061 127.5 . . ?
C23 C22 H061 127.5 . . ?
N3 C23 C22 108.2(15) . . ?
N3 C23 C25 125.7(16) . . ?
C22 C23 C25 126.1(15) . . ?
C21 C24 H07A 109.5 . . ?
C21 C24 H07B 109.5 . . ?
H07A C24 H07B 109.5 . . ?
C21 C24 H07C 109.5 . . ?
H07A C24 H07C 109.5 . . ?
H07B C24 H07C 109.5 . . ?
C23 C25 H05A 109.5 . . ?
C23 C25 H05B 109.5 . . ?
H05A C25 H05B 109.5 . . ?
C23 C25 H05C 109.5 . . ?
H05A C25 H05C 109.5 . . ?
H05B C25 H05C 109.5 . . ?
N5 C34 C35 119(2) . . ?
N5 C34 H50 120.6 . . ?
C35 C34 H50 120.6 . . ?
C36 C35 C34 119(2) . . ?
C36 C35 H053 120.6 . . ?
C34 C35 H053 120.6 . . ?
C37 C36 C35 123.0(19) . . ?
C37 C36 H041 118.5 . . ?
C35 C36 H041 118.5 . . ?
N6 C37 C36 119(2) . . ?
N6 C37 C38 124(3) . . ?
C36 C37 C38 117(2) . . ?
N5 C38 C37 122.4(19) . . ?
N5 C38 H034 118.8 . . ?
C37 C38 H034 118.8 . . ?
N8 C41 C42 104.5(10) . . ?
N8 C41 C44 122.7(11) . . ?
C42 C41 C44 132.8(12) . . ?
C41 C42 C43 106.9(12) . . ?
C41 C42 H42 126.5 . . ?
C43 C42 H42 126.5 . . ?
N7 C43 C42 110.6(13) . . ?
N7 C43 C45 124.5(13) . . ?
C42 C43 C45 124.9(14) . . ?
C41 C44 H03D 109.5 . . ?
C41 C44 H03E 109.5 . . ?
H03D C44 H03E 109.5 . . ?
C41 C44 H03F 109.5 . . ?
H03D C44 H03F 109.5 . . ?
H03E C44 H03F 109.5 . . ?
C43 C45 H05D 109.5 . . ?
C43 C45 H05E 109.5 . . ?
H05D C45 H05E 109.5 . . ?
C43 C45 H05F 109.5 . . ?
H05D C45 H05F 109.5 . . ?
H05E C45 H05F 109.5 . . ?
N10 C51 C52 105.4(16) . . ?
N10 C51 C54 119(2) . . ?
C52 C51 C54 135(2) . . ?
C51 C52 C53 111.2(18) . . ?
C51 C52 H056 124.4 . . ?
C53 C52 H056 124.4 . . ?
C52 C53 N9 107.0(16) . . ?
C52 C53 C55 130.3(17) . . ?
N9 C53 C55 122.4(16) . . ?
C51 C54 H04D 109.5 . . ?
C51 C54 H04E 109.5 . . ?
H04D C54 H04E 109.5 . . ?
C51 C54 H04F 109.5 . . ?
H04D C54 H04F 109.5 . . ?
H04E C54 H04F 109.5 . . ?
C53 C55 H06A 109.5 . . ?
C53 C55 H06B 109.5 . . ?
H06A C55 H06B 109.5 . . ?
C53 C55 H06C 109.5 . . ?
H06A C55 H06C 109.5 . . ?
H06B C55 H06C 109.5 . . ?
N11 C61 C62 120.5(17) . . ?
N11 C61 H048 119.7 . . ?
C62 C61 H048 119.7 . . ?
C61 C62 C63 121.5(16) . . ?
C61 C62 H046 119.3 . . ?
C63 C62 H046 119.3 . . ?
C64 C63 C62 118.2(9) . . ?
C64 C63 H52 120.9 . . ?
C62 C63 H52 120.9 . . ?
N12 C64 C63 118.7(8) . . ?
N12 C64 C65 124.1(8) . . ?
C63 C64 C65 117.1 . . ?
N11 C65 C64 125.8(6) . . ?
N11 C65 H023 116.9 . . ?
C64 C65 H023 117.3 . . ?
Cl91 C90 Cl92 106.8 . . ?
Cl91 C90 H90A 110.4 . . ?
Cl92 C90 H90A 110.4 . . ?
Cl91 C90 H90B 110.4 . . ?
Cl92 C90 H90B 110.4 . . ?
H90A C90 H90B 108.6 . . ?

loop_
_geom_bond_atom_site_label_1
_geom_bond_atom_site_label_2
_geom_bond_distance
_geom_bond_site_symmetry_2
_geom_bond_publ_flag
C92 C93 1.498(2) . ?
C92 H92A 0.9600 . ?
C92 H92B 0.9600 . ?
C92 H92C 0.9600 . ?
C93 C94 1.498(2) . ?
C93 H93A 0.9700 . ?
C93 H93B 0.9700 . ?
C94 C94 1.498(2) 3 ?
C94 H94A 0.9700 . ?
C94 H94B 0.9700 . ?
Re1 C3 1.907(14) . ?
Re1 C2 1.936(19) . ?
Re1 C1 1.945(17) . ?
Re1 N5 2.210(12) . ?
Re1 N1 2.211(10) . ?
Re1 N3 2.228(12) . ?
Re2 C5 1.872(16) . ?
Re2 C4 1.877(16) . ?
Re2 C6 1.926(12) . ?
Re2 N9 2.166(12) . ?
Re2 N7 2.215(9) . ?
Re2 N11 2.220(10) . ?
O1 C1 1.086(17) . ?
O2 C2 1.13(2) . ?
O3 C3 1.159(16) . ?
O4 C4 1.18(2) . ?
O5 C5 1.174(18) . ?
O6 C6 1.152(15) . ?
O7 N13 1.263(14) . ?
O8 N13 1.249(14) . ?
O9 N13 1.213(14) . ?
O10 N14 1.230(14) . ?
O11 N14 1.246(14) . ?
O12 N14 1.266(13) . ?
N1 C11 1.335(14) . ?
N1 N2 1.353(14) . ?
N2 C13 1.340(15) . ?
N2 H011 0.8600 . ?
N3 N4 1.315(18) . ?
N3 C23 1.340(18) . ?
N4 C21 1.32(3) . ?
N4 H026 0.8600 . ?
N5 C38 1.342(19) . ?
N5 C34 1.37(2) . ?
N6 C37 1.32(3) . ?
N6 H03A 0.8600 . ?
N6 H03B 0.8600 . ?
N7 N8 1.340(12) . ?
N7 C43 1.346(16) . ?
N8 C41 1.357(14) . ?
N8 H008 0.8600 . ?
N9 C53 1.38(2) . ?
N9 N10 1.394(14) . ?
N10 C51 1.34(2) . ?
N10 H035 0.8600 . ?
N11 C65 1.326(13) . ?
N11 C61 1.348(18) . ?
N12 C64 1.350(15) . ?
N12 H03G 0.8600 . ?
N12 H03H 0.8600 . ?
C11 C12 1.358(19) . ?
C11 C14 1.508(18) . ?
C12 C13 1.377(17) . ?
C12 H022 0.9300 . ?
C13 C15 1.478(18) . ?
C14 H04A 0.9600 . ?
C14 H04B 0.9600 . ?
C14 H04C 0.9600 . ?
C15 H02A 0.9600 . ?
C15 H02B 0.9600 . ?
C15 H02C 0.9600 . ?
C21 C22 1.35(2) . ?
C21 C24 1.46(3) . ?
C22 C23 1.42(2) . ?
C22 H061 0.9300 . ?
C23 C25 1.48(2) . ?
C24 H07A 0.9600 . ?
C24 H07B 0.9600 . ?
C24 H07C 0.9600 . ?
C25 H05A 0.9600 . ?
C25 H05B 0.9600 . ?
C25 H05C 0.9600 . ?
C34 C35 1.41(2) . ?
C34 H50 0.9300 . ?
C35 C36 1.38(3) . ?
C35 H053 0.9300 . ?
C36 C37 1.34(3) . ?
C36 H041 0.9300 . ?
C37 C38 1.41(2) . ?
C38 H034 0.9300 . ?
C41 C42 1.378(18) . ?
C41 C44 1.501(17) . ?
C42 C43 1.384(19) . ?
C42 H42 0.9300 . ?
C43 C45 1.51(2) . ?
C44 H03D 0.9600 . ?
C44 H03E 0.9600 . ?
C44 H03F 0.9600 . ?
C45 H05D 0.9600 . ?
C45 H05E 0.9600 . ?
C45 H05F 0.9600 . ?
C51 C52 1.34(3) . ?
C51 C54 1.50(2) . ?
C52 C53 1.37(2) . ?
C52 H056 0.9300 . ?
C53 C55 1.50(2) . ?
C54 H04D 0.9600 . ?
C54 H04E 0.9600 . ?
C54 H04F 0.9600 . ?
C55 H06A 0.9600 . ?
C55 H06B 0.9600 . ?
C55 H06C 0.9600 . ?
C61 C62 1.35(2) . ?
C61 H048 0.9300 . ?
C62 C63 1.39(2) . ?
C62 H046 0.9300 . ?
C63 C64 1.3539 . ?
C63 H52 0.9300 . ?
C64 C65 1.3675 . ?
C65 H023 0.9300 . ?
Cl91 C90 1.7637 . ?
Cl92 C90 1.7656 . ?
C90 H90A 0.9700 . ?
C90 H90B 0.9700 . ?

loop_
_geom_hbond_atom_site_label_D
_geom_hbond_atom_site_label_H
_geom_hbond_atom_site_label_A
_geom_hbond_distance_DH
_geom_hbond_distance_HA
_geom_hbond_distance_DA
_geom_hbond_angle_DHA
_geom_hbond_site_symmetry_A
N12 H03H O11 0.86 2.19 2.98(2) 152.2 .
N10 H035 O12 0.86 1.97 2.832(17) 176.1 2_656
N8 H008 O10 0.86 2.18 2.978(13) 153.8 .
N6 H03B O8 0.86 2.20 3.00(3) 154.0 1_445
N4 H026 O7 0.86 2.13 2.933(16) 154.8 1_445
N2 H011 O9 0.86 2.02 2.874(12) 172.7 2_646

loop_
_geom_torsion_atom_site_label_1
_geom_torsion_atom_site_label_2
_geom_torsion_atom_site_label_3
_geom_torsion_atom_site_label_4
_geom_torsion
_geom_torsion_site_symmetry_1
_geom_torsion_site_symmetry_2
_geom_torsion_site_symmetry_3
_geom_torsion_site_symmetry_4
_geom_torsion_publ_flag
C92 C93 C94 C94 -68(7) . . . 3 ?
C3 Re1 N1 C11 137.5(13) . . . . ?
C2 Re1 N1 C11 -131.9(13) . . . . ?
N5 Re1 N1 C11 -43.6(13) . . . . ?
N3 Re1 N1 C11 48.8(12) . . . . ?
C3 Re1 N1 N2 -38.1(9) . . . . ?
C2 Re1 N1 N2 52.4(9) . . . . ?
N5 Re1 N1 N2 140.8(8) . . . . ?
N3 Re1 N1 N2 -126.8(8) . . . . ?
C11 N1 N2 C13 0.2(13) . . . . ?
Re1 N1 N2 C13 177.1(7) . . . . ?
C3 Re1 N3 N4 121.5(13) . . . . ?
C1 Re1 N3 N4 34.2(13) . . . . ?
N5 Re1 N3 N4 -58.9(13) . . . . ?
N1 Re1 N3 N4 -143.8(12) . . . . ?
C3 Re1 N3 C23 -50.1(14) . . . . ?
C1 Re1 N3 C23 -137.4(14) . . . . ?
N5 Re1 N3 C23 129.5(14) . . . . ?
N1 Re1 N3 C23 44.6(14) . . . . ?
C23 N3 N4 C21 0(2) . . . . ?
Re1 N3 N4 C21 -173.7(15) . . . . ?
C2 Re1 N5 C38 -132.5(11) . . . . ?
C1 Re1 N5 C38 -43.8(11) . . . . ?
N1 Re1 N5 C38 135.2(10) . . . . ?
N3 Re1 N5 C38 47.7(10) . . . . ?
C2 Re1 N5 C34 48.1(11) . . . . ?
C1 Re1 N5 C34 136.8(11) . . . . ?
N1 Re1 N5 C34 -44.2(10) . . . . ?
N3 Re1 N5 C34 -131.7(10) . . . . ?
C5 Re2 N7 N8 -35.1(10) . . . . ?
C4 Re2 N7 N8 -121.2(11) . . . . ?
N9 Re2 N7 N8 143.5(9) . . . . ?
N11 Re2 N7 N8 58.4(9) . . . . ?
C5 Re2 N7 C43 138.9(13) . . . . ?
C4 Re2 N7 C43 52.8(14) . . . . ?
N9 Re2 N7 C43 -42.5(13) . . . . ?
N11 Re2 N7 C43 -127.6(13) . . . . ?
C43 N7 N8 C41 -0.5(14) . . . . ?
Re2 N7 N8 C41 174.9(8) . . . . ?
C4 Re2 N9 C53 -138.7(18) . . . . ?
C6 Re2 N9 C53 130.0(18) . . . . ?
N7 Re2 N9 C53 -51.8(17) . . . . ?
N11 Re2 N9 C53 42.1(17) . . . . ?
C4 Re2 N9 N10 44.0(11) . . . . ?
C6 Re2 N9 N10 -47.3(11) . . . . ?
N7 Re2 N9 N10 130.9(10) . . . . ?
N11 Re2 N9 N10 -135.2(10) . . . . ?
C53 N9 N10 C51 3.0(19) . . . . ?
Re2 N9 N10 C51 -178.9(12) . . . . ?
C5 Re2 N11 C65 41.0(9) . . . . ?
C6 Re2 N11 C65 127.2(9) . . . . ?
N9 Re2 N11 C65 -139.2(8) . . . . ?
N7 Re2 N11 C65 -53.3(8) . . . . ?
C5 Re2 N11 C61 -135.7(12) . . . . ?
C6 Re2 N11 C61 -49.5(12) . . . . ?
N9 Re2 N11 C61 44.1(11) . . . . ?
N7 Re2 N11 C61 130.0(11) . . . . ?
N2 N1 C11 C12 -0.4(15) . . . . ?
Re1 N1 C11 C12 -176.4(9) . . . . ?
N2 N1 C11 C14 175.7(13) . . . . ?
Re1 N1 C11 C14 0(2) . . . . ?
N1 C11 C12 C13 0.4(16) . . . . ?
C14 C11 C12 C13 -175.5(14) . . . . ?
N1 N2 C13 C12 0.0(13) . . . . ?
N1 N2 C13 C15 -179.2(10) . . . . ?
C11 C12 C13 N2 -0.3(15) . . . . ?
C11 C12 C13 C15 178.9(13) . . . . ?
N3 N4 C21 C22 1(3) . . . . ?
N3 N4 C21 C24 -180(2) . . . . ?
N4 C21 C22 C23 -2(3) . . . . ?
C24 C21 C22 C23 179(3) . . . . ?
N4 N3 C23 C22 -0.8(19) . . . . ?
Re1 N3 C23 C22 171.7(12) . . . . ?
N4 N3 C23 C25 -178.9(17) . . . . ?
Re1 N3 C23 C25 -6(2) . . . . ?
C21 C22 C23 N3 2(2) . . . . ?
C21 C22 C23 C25 180(2) . . . . ?
C38 N5 C34 C35 -1(2) . . . . ?
Re1 N5 C34 C35 178.6(12) . . . . ?
N5 C34 C35 C36 -1(3) . . . . ?
C34 C35 C36 C37 2(3) . . . . ?
C35 C36 C37 N6 178.5(17) . . . . ?
C35 C36 C37 C38 -1(3) . . . . ?
C34 N5 C38 C37 2(2) . . . . ?
Re1 N5 C38 C37 -177.6(10) . . . . ?
N6 C37 C38 N5 179.8(14) . . . . ?
C36 C37 C38 N5 -1(2) . . . . ?
N7 N8 C41 C42 1.0(14) . . . . ?
N7 N8 C41 C44 178.8(11) . . . . ?
N8 C41 C42 C43 -1.0(15) . . . . ?
C44 C41 C42 C43 -178.5(15) . . . . ?
N8 N7 C43 C42 -0.2(16) . . . . ?
Re2 N7 C43 C42 -175.0(9) . . . . ?
N8 N7 C43 C45 -179.6(17) . . . . ?
Re2 N7 C43 C45 6(2) . . . . ?
C41 C42 C43 N7 0.8(18) . . . . ?
C41 C42 C43 C45 -179.8(17) . . . . ?
N9 N10 C51 C52 -2(2) . . . . ?
N9 N10 C51 C54 175.4(17) . . . . ?
N10 C51 C52 C53 -1(3) . . . . ?
C54 C51 C52 C53 -177(3) . . . . ?
C51 C52 C53 N9 2(3) . . . . ?
C51 C52 C53 C55 176(2) . . . . ?
N10 N9 C53 C52 -3(2) . . . . ?
Re2 N9 C53 C52 179.3(14) . . . . ?
N10 N9 C53 C55 -177.7(17) . . . . ?
Re2 N9 C53 C55 5(3) . . . . ?
C65 N11 C61 C62 0(2) . . . . ?
Re2 N11 C61 C62 176.8(15) . . . . ?
N11 C61 C62 C63 3(3) . . . . ?
C61 C62 C63 C64 -4(2) . . . . ?
C62 C63 C64 N12 -176.2(14) . . . . ?
C62 C63 C64 C65 1.9(11) . . . . ?
C61 N11 C65 C64 -2.2(14) . . . . ?
Re2 N11 C65 C64 -179.0(3) . . . . ?
N12 C64 C65 N11 179.3(12) . . . . ?
C63 C64 C65 N11 1.3(7) . . . . ?
